data_2205210
loop_
_publ_author_name
'Ali, Hapipah M.'
'Kamalul Aripin, Nurul Fadhilah'
'Ng, Seik Weng'

_publ_section_title
;
 Bis(\m-5-chloro-2-hydroxyacetophenone
 4-nitrobenzoylhydrazonato)bis[dipyridinecadmium(II)]
;
_journal_issue 3
_journal_name_full 'Acta Crystallographica Section E'
_journal_page_first m433
_journal_page_last m434
_journal_paper_doi 10.1107/S1600536805002953
_journal_volume 61
_journal_year 2005
_chemical_formula_iupac '[Cd2 (C15 H10 Cl N3 O4)2 (C5 H5 N)4]'
_chemical_formula_moiety '4C5 H5 N, 2C15 H10 N3 O4 Cl, 2Cd'
_chemical_formula_sum 'C50 H40 Cd2 Cl2 N10 O8'
_chemical_formula_weight 1204.62
_chemical_name_systematic
;
Bis(\m-5-chloro-2-hydroxyacetophenone
4-nitrobenzoylhydrazonato)bis[dipyridinecadmium(II)]
;
_space_group_IT_number 15
_symmetry_cell_setting monoclinic
_symmetry_space_group_name_Hall '-C 2yc'
_symmetry_space_group_name_H-M 'C 1 2/c 1'
_atom_sites_solution_hydrogens geom
_atom_sites_solution_primary direct
_atom_sites_solution_secondary difmap
_audit_creation_method SHELXL-97
_cell_angle_alpha 90.00
_cell_angle_beta 90.0240(10)
_cell_angle_gamma 90.00
_cell_formula_units_Z 4
_cell_length_a 19.115(2)
_cell_length_b 12.0120(10)
_cell_length_c 22.071(2)
_cell_measurement_reflns_used 4294
_cell_measurement_temperature 298(2)
_cell_measurement_theta_max 27.5
_cell_measurement_theta_min 1.9
_cell_volume 5067.7(8)
_computing_cell_refinement 'SAINT (Bruker, 2002)'
_computing_data_collection 'SMART (Bruker, 2002)'
_computing_data_reduction SAINT
_computing_molecular_graphics 'ORTEPII (Johnson, 1976)'
_computing_publication_material SHELXL97
_computing_structure_refinement 'SHELXL97 (Sheldrick, 1997)'
_computing_structure_solution 'SHELXS97 (Sheldrick, 1997)'
_diffrn_ambient_temperature 298(2)
_diffrn_measured_fraction_theta_full 0.98
_diffrn_measured_fraction_theta_max 0.98
_diffrn_measurement_device_type 'Bruker APEX area-detector'
_diffrn_measurement_method '\f and \w'
_diffrn_radiation_monochromator graphite
_diffrn_radiation_source 'fine-focus sealed tube'
_diffrn_radiation_type MoK\a
_diffrn_radiation_wavelength 0.71073
_diffrn_reflns_av_R_equivalents 0.034
_diffrn_reflns_av_sigmaI/netI 0.045
_diffrn_reflns_limit_h_max 24
_diffrn_reflns_limit_h_min -24
_diffrn_reflns_limit_k_max 14
_diffrn_reflns_limit_k_min -15
_diffrn_reflns_limit_l_max 28
_diffrn_reflns_limit_l_min -14
_diffrn_reflns_number 14778
_diffrn_reflns_theta_full 27.5
_diffrn_reflns_theta_max 27.5
_diffrn_reflns_theta_min 1.9
_diffrn_standards_decay_% 0
_diffrn_standards_interval_count 0
_diffrn_standards_interval_time 0
_diffrn_standards_number 0
_exptl_absorpt_coefficient_mu 1.008
_exptl_absorpt_correction_T_max 0.933
_exptl_absorpt_correction_T_min 0.759
_exptl_absorpt_correction_type multi-scan
_exptl_absorpt_process_details '(SADABS; Bruker, 2002)'
_exptl_crystal_colour Orange
_exptl_crystal_density_diffrn 1.579
_exptl_crystal_density_method 'not measured'
_exptl_crystal_description Plate
_exptl_crystal_F_000 2416
_exptl_crystal_size_max 0.29
_exptl_crystal_size_mid 0.26
_exptl_crystal_size_min 0.07
_refine_diff_density_max 1.09
_refine_diff_density_min -0.92
_refine_ls_extinction_method none
_refine_ls_goodness_of_fit_ref 1.15
_refine_ls_hydrogen_treatment constr
_refine_ls_matrix_type full
_refine_ls_number_parameters 326
_refine_ls_number_reflns 5692
_refine_ls_number_restraints 0
_refine_ls_restrained_S_all 1.15
_refine_ls_R_factor_all 0.075
_refine_ls_R_factor_gt 0.058
_refine_ls_shift/su_max 0.001
_refine_ls_shift/su_mean 0.000
_refine_ls_structure_factor_coef Fsqd
_refine_ls_weighting_details 'calc w = 1/[\s^2^(Fo^2^)+(0.0653P)^2^+1.6639P] where P = (Fo^2^+2Fc^2^)/3'
_refine_ls_weighting_scheme calc
_refine_ls_wR_factor_gt 0.124
_refine_ls_wR_factor_ref 0.131
_reflns_number_gt 4632
_reflns_number_total 5692
_reflns_threshold_expression I>\2s(I)
_cod_data_source_file bt6595.cif
_cod_data_source_block I
_cod_depositor_comments
;
The following automatic conversions were performed:
'_exptl_absorpt_correction_type' value 'Multi-scan' changed to
'multi-scan' according to
'/home/saulius/struct/CIF-dictionaries/cif_core.dic' dictionary named
'cif_core.dic' version 2.4.1 from 2010-06-29.

Automatic conversion script
Id: cif_fix_enum 1527 2010-12-29 10:47:43Z saulius 

The following automatic conversions were performed:

'_exptl_absorpt_correction_type' value 'Multi-scan' changed to
'multi-scan' according to
/home/saulius/struct/CIF-dictionaries/cif_core.dic dictionary named
'cif_core.dic' version 2.4.1 from 2010-06-29.

Automatic conversion script
Id: cif_fix_values 1715 2011-07-08 13:25:40Z adriana 
;
_cod_original_cell_volume 5067.8(8)
_cod_original_sg_symbol_H-M 'C 2/c'
_cod_database_code 2205210
_cod_database_fobs_code 2205210

loop_
_symmetry_equiv_pos_as_xyz
'x, y, z'
'x, -y, z+1/2'
'x+1/2, y+1/2, z'
'x+1/2, -y+1/2, z+1/2'
'-x, -y, -z'
'-x, y, -z-1/2'
'-x+1/2, -y+1/2, -z'
'-x+1/2, y+1/2, -z-1/2'

loop_
_atom_site_label
_atom_site_fract_x
_atom_site_fract_y
_atom_site_fract_z
_atom_site_U_iso_or_equiv
_atom_site_adp_type
_atom_site_calc_flag
_atom_site_refinement_flags
_atom_site_occupancy
_atom_site_type_symbol
Cd1 0.528290(16) 0.60382(2) 0.450383(14) 0.03341(12) Uani d . 1 Cd
Cl1 0.79533(7) 0.19353(12) 0.37763(7) 0.0650(4) Uani d . 1 Cl
O1 0.55201(15) 0.4254(2) 0.47794(14) 0.0369(7) Uani d . 1 O
O2 0.41970(16) 0.2882(2) 0.61811(14) 0.0453(8) Uani d . 1 O
O3 0.2457(2) -0.0876(3) 0.7949(2) 0.0696(12) Uani d . 1 O
O4 0.3017(2) -0.2225(3) 0.75426(19) 0.0709(12) Uani d . 1 O
N1 0.52670(18) 0.2240(3) 0.54651(16) 0.0346(8) Uani d . 1 N
N2 0.49475(19) 0.1464(3) 0.58457(17) 0.0406(9) Uani d . 1 N
N3 0.2902(2) -0.1241(3) 0.76120(19) 0.0492(10) Uani d . 1 N
N4 0.6227(2) 0.6561(3) 0.51736(17) 0.0428(9) Uani d . 1 N
N5 0.4717(2) 0.5242(3) 0.36449(17) 0.0450(9) Uani d . 1 N
C1 0.6053(2) 0.3660(3) 0.45643(18) 0.0316(9) Uani d . 1 C
C2 0.6491(3) 0.4180(4) 0.4140(2) 0.0414(11) Uani d . 1 C
H2 0.6388 0.4905 0.4021 0.050 Uiso calc R 1 H
C3 0.7063(2) 0.3668(4) 0.3893(2) 0.0434(11) Uani d . 1 C
H3 0.7335 0.4029 0.3605 0.052 Uiso calc R 1 H
C4 0.7225(2) 0.2613(4) 0.4080(2) 0.0431(11) Uani d . 1 C
C5 0.6811(2) 0.2075(4) 0.4485(2) 0.0435(11) Uani d . 1 C
H5 0.6930 0.1353 0.4597 0.052 Uiso calc R 1 H
C6 0.6207(2) 0.2560(3) 0.47454(19) 0.0333(9) Uani d . 1 C
C7 0.5806(2) 0.1869(3) 0.5175(2) 0.0385(10) Uani d . 1 C
C8 0.6047(4) 0.0683(4) 0.5279(3) 0.085(2) Uani d . 1 C
H8a 0.5741 0.0327 0.5565 0.128 Uiso calc R 1 H
H8b 0.6515 0.0687 0.5436 0.128 Uiso calc R 1 H
H8c 0.6036 0.0283 0.4903 0.128 Uiso calc R 1 H
C9 0.4424(2) 0.1878(3) 0.61687(19) 0.0353(9) Uani d . 1 C
C10 0.4062(2) 0.1051(4) 0.6566(2) 0.0393(10) Uani d . 1 C
C11 0.4198(3) -0.0089(4) 0.6527(2) 0.0557(14) Uani d . 1 C
H11 0.4540 -0.0347 0.6263 0.067 Uiso calc R 1 H
C12 0.3828(3) -0.0837(4) 0.6878(3) 0.0550(14) Uani d . 1 C
H12 0.3922 -0.1596 0.6856 0.066 Uiso calc R 1 H
C13 0.3323(2) -0.0448(4) 0.7258(2) 0.0424(11) Uani d . 1 C
C14 0.3178(3) 0.0667(4) 0.7307(2) 0.0476(12) Uani d . 1 C
H14 0.2831 0.0916 0.7569 0.057 Uiso calc R 1 H
C15 0.3553(3) 0.1415(4) 0.6960(2) 0.0431(11) Uani d . 1 C
H15 0.3461 0.2172 0.6993 0.052 Uiso calc R 1 H
C16 0.6673(3) 0.5848(4) 0.5433(2) 0.0481(12) Uani d . 1 C
H16 0.6607 0.5089 0.5374 0.058 Uiso calc R 1 H
C17 0.7229(3) 0.6198(4) 0.5785(3) 0.0593(14) Uani d . 1 C
H17 0.7529 0.5678 0.5958 0.071 Uiso calc R 1 H
C18 0.7337(3) 0.7304(5) 0.5880(3) 0.0634(15) Uani d . 1 C
H18 0.7714 0.7554 0.6110 0.076 Uiso calc R 1 H
C19 0.6873(3) 0.8036(5) 0.5626(3) 0.0689(16) Uani d . 1 C
H19 0.6923 0.8798 0.5688 0.083 Uiso calc R 1 H
C20 0.6333(3) 0.7636(4) 0.5277(3) 0.0597(14) Uani d . 1 C
H20 0.6026 0.8145 0.5104 0.072 Uiso calc R 1 H
C21 0.4634(3) 0.4157(4) 0.3563(2) 0.0535(13) Uani d . 1 C
H21 0.4812 0.3675 0.3854 0.064 Uiso calc R 1 H
C22 0.4298(3) 0.3705(6) 0.3068(3) 0.0696(17) Uani d . 1 C
H22 0.4256 0.2937 0.3025 0.084 Uiso calc R 1 H
C23 0.4028(3) 0.4408(6) 0.2644(3) 0.0722(18) Uani d . 1 C
H23 0.3788 0.4129 0.2310 0.087 Uiso calc R 1 H
C24 0.4115(3) 0.5524(6) 0.2715(3) 0.0653(15) Uani d . 1 C
H24 0.3949 0.6018 0.2424 0.078 Uiso calc R 1 H
C25 0.4451(3) 0.5908(5) 0.3219(3) 0.0544(13) Uani d . 1 C
H25 0.4496 0.6674 0.3269 0.065 Uiso calc R 1 H

loop_
_atom_site_aniso_label
_atom_site_aniso_U_11
_atom_site_aniso_U_22
_atom_site_aniso_U_33
_atom_site_aniso_U_12
_atom_site_aniso_U_13
_atom_site_aniso_U_23
Cd1 0.03772(18) 0.02352(17) 0.03898(19) 0.00385(13) 0.01049(13) 0.00630(12)
Cl1 0.0515(7) 0.0697(9) 0.0739(9) 0.0225(7) 0.0301(7) 0.0063(7)
O1 0.0399(16) 0.0265(15) 0.0444(17) 0.0092(12) 0.0162(14) 0.0052(12)
O2 0.0528(19) 0.0281(16) 0.055(2) 0.0054(14) 0.0229(16) 0.0108(14)
O3 0.070(3) 0.055(2) 0.084(3) -0.0007(19) 0.038(2) 0.018(2)
O4 0.079(3) 0.040(2) 0.094(3) -0.0047(19) 0.026(2) 0.0220(19)
N1 0.0376(19) 0.0266(18) 0.040(2) 0.0005(14) 0.0097(16) 0.0069(14)
N2 0.043(2) 0.0283(18) 0.051(2) 0.0019(16) 0.0168(18) 0.0108(16)
N3 0.055(3) 0.039(2) 0.054(3) -0.0033(19) 0.012(2) 0.0171(19)
N4 0.044(2) 0.036(2) 0.049(2) 0.0007(17) 0.0003(18) 0.0032(17)
N5 0.045(2) 0.049(2) 0.041(2) 0.0002(18) 0.0092(18) -0.0002(18)
C1 0.036(2) 0.029(2) 0.030(2) 0.0024(16) 0.0020(17) -0.0007(16)
C2 0.051(3) 0.027(2) 0.046(3) 0.0035(19) 0.012(2) 0.0083(18)
C3 0.046(3) 0.045(3) 0.039(3) 0.004(2) 0.018(2) 0.004(2)
C4 0.037(2) 0.048(3) 0.044(3) 0.013(2) 0.012(2) -0.003(2)
C5 0.039(2) 0.036(2) 0.056(3) 0.0105(19) 0.013(2) 0.001(2)
C6 0.035(2) 0.028(2) 0.037(2) 0.0041(17) 0.0068(18) -0.0016(17)
C7 0.037(2) 0.028(2) 0.050(3) 0.0062(18) 0.011(2) 0.0049(19)
C8 0.090(5) 0.036(3) 0.130(6) 0.028(3) 0.066(4) 0.038(3)
C9 0.036(2) 0.028(2) 0.042(2) -0.0029(18) 0.0041(18) 0.0044(18)
C10 0.040(2) 0.035(2) 0.043(3) -0.0012(19) 0.0045(19) 0.0087(19)
C11 0.062(3) 0.036(3) 0.070(3) 0.010(2) 0.032(3) 0.009(2)
C12 0.065(3) 0.027(2) 0.073(4) 0.004(2) 0.025(3) 0.014(2)
C13 0.044(3) 0.039(3) 0.044(3) -0.005(2) 0.008(2) 0.012(2)
C14 0.053(3) 0.037(2) 0.052(3) 0.003(2) 0.018(2) 0.006(2)
C15 0.054(3) 0.029(2) 0.046(3) 0.002(2) 0.013(2) 0.0040(19)
C16 0.056(3) 0.032(2) 0.057(3) 0.004(2) -0.002(2) 0.000(2)
C17 0.059(3) 0.047(3) 0.072(4) 0.016(2) -0.017(3) -0.003(3)
C18 0.059(4) 0.059(4) 0.072(4) 0.000(3) -0.021(3) -0.004(3)
C19 0.081(4) 0.043(3) 0.082(4) 0.000(3) -0.026(3) -0.006(3)
C20 0.067(4) 0.036(3) 0.076(4) 0.009(3) -0.016(3) 0.001(3)
C21 0.064(3) 0.046(3) 0.050(3) -0.007(2) 0.007(3) 0.002(2)
C22 0.080(4) 0.069(4) 0.060(4) -0.019(3) 0.003(3) -0.016(3)
C23 0.062(4) 0.105(5) 0.049(3) -0.017(4) -0.004(3) -0.011(3)
C24 0.045(3) 0.086(5) 0.066(4) 0.010(3) -0.004(3) 0.012(3)
C25 0.046(3) 0.055(3) 0.062(4) 0.007(2) 0.004(3) 0.004(3)

loop_
_atom_type_symbol
_atom_type_description
_atom_type_scat_dispersion_real
_atom_type_scat_dispersion_imag
_atom_type_scat_source
C C 0.0033 0.0016 'International Tables Vol C Tables 4.2.6.8 and 6.1.1.4'
H H 0.0000 0.0000 'International Tables Vol C Tables 4.2.6.8 and 6.1.1.4'
N N 0.0061 0.0033 'International Tables Vol C Tables 4.2.6.8 and 6.1.1.4'
O O 0.0106 0.0060 'International Tables Vol C Tables 4.2.6.8 and 6.1.1.4'
Cl Cl 0.1484 0.1585 'International Tables Vol C Tables 4.2.6.8 and 6.1.1.4'
Cd Cd -0.8075 1.2024 'International Tables Vol C Tables 4.2.6.8 and 6.1.1.4'

loop_
_geom_angle_atom_site_label_1
_geom_angle_atom_site_label_2
_geom_angle_atom_site_label_3
_geom_angle_site_symmetry_1
_geom_angle_site_symmetry_3
_geom_angle
_geom_angle_publ_flag
O1 Cd1 O1 . 5_666 78.40(10) yes
O1 Cd1 O2 . 5_666 129.90(10) yes
O1 Cd1 N1 . 5_666 157.30(10) yes
O1 Cd1 N4 . . 86.10(10) yes
O1 Cd1 N5 5_666 . 100.90(10) yes
O1 Cd1 O2 5_666 5_666 151.710(10) yes
O1 Cd1 N1 5_666 5_666 78.90(10) yes
O1 Cd1 N4 5_666 . 97.00(10) yes
O1 Cd1 N5 . . 85.70(10) yes
O2 Cd1 N1 5_666 5_666 72.70(10) yes
O2 Cd1 N4 5_666 . 86.00(10) yes
O2 Cd1 N5 5_666 . 84.00(10) yes
N1 Cd1 N4 5_666 . 95.10(10) yes
N1 Cd1 N5 5_666 . 100.10(10) yes
N4 Cd1 N5 . . 158.50(10) yes
C1 O1 Cd1 . 5_666 134.0(2) no
C1 O1 Cd1 . . 124.2(2) no
Cd1 O1 Cd1 . 5_666 101.60(10) no
C9 O2 Cd1 . 5_666 112.5(2) no
C7 N1 N2 . . 114.7(3) no
C7 N1 Cd1 . 5_666 133.1(3) no
N2 N1 Cd1 . 5_666 112.3(2) no
C9 N2 N1 . . 113.8(3) no
O3 N3 O4 . . 123.9(4) no
O3 N3 C13 . . 118.4(4) no
O4 N3 C13 . . 117.7(4) no
C20 N4 C16 . . 116.9(4) no
C20 N4 Cd1 . . 118.2(3) no
C16 N4 Cd1 . . 124.9(3) no
C21 N5 C25 . . 116.6(5) no
C21 N5 Cd1 . . 123.9(4) no
C25 N5 Cd1 . . 119.5(4) no
O1 C1 C2 . . 117.2(4) no
O1 C1 C6 . . 124.0(4) no
C2 C1 C6 . . 118.8(4) no
C3 C2 C1 . . 122.9(4) no
C3 C2 H2 . . 118.6 no
C1 C2 H2 . . 118.6 no
C2 C3 C4 . . 118.6(4) no
C2 C3 H3 . . 120.7 no
C4 C3 H3 . . 120.7 no
C5 C4 C3 . . 120.4(4) no
C5 C4 Cl1 . . 119.7(4) no
C3 C4 Cl1 . . 119.8(4) no
C4 C5 C6 . . 123.2(4) no
C4 C5 H5 . . 118.4 no
C6 C5 H5 . . 118.4 no
C1 C6 C5 . . 116.1(4) no
C1 C6 C7 . . 126.9(4) no
C5 C6 C7 . . 116.9(4) no
N1 C7 C6 . . 122.6(4) no
N1 C7 C8 . . 119.4(4) no
C6 C7 C8 . . 118.0(4) no
C7 C8 H8a . . 109.5 no
C7 C8 H8b . . 109.5 no
H8a C8 H8b . . 109.5 no
C7 C8 H8c . . 109.5 no
H8a C8 H8c . . 109.5 no
H8b C8 H8c . . 109.5 no
O2 C9 N2 . . 128.3(4) no
O2 C9 C10 . . 117.1(4) no
N2 C9 C10 . . 114.6(4) no
C15 C10 C11 . . 118.8(4) no
C15 C10 C9 . . 119.2(4) no
C11 C10 C9 . . 122.0(4) no
C12 C11 C10 . . 120.6(4) no
C12 C11 H11 . . 119.7 no
C10 C11 H11 . . 119.7 no
C13 C12 C11 . . 119.0(4) no
C13 C12 H12 . . 120.5 no
C11 C12 H12 . . 120.5 no
C12 C13 C14 . . 121.8(4) no
C12 C13 N3 . . 119.5(4) no
C14 C13 N3 . . 118.7(4) no
C13 C14 C15 . . 119.1(4) no
C13 C14 H14 . . 120.4 no
C15 C14 H14 . . 120.4 no
C10 C15 C14 . . 120.8(4) no
C10 C15 H15 . . 119.6 no
C14 C15 H15 . . 119.6 no
N4 C16 C17 . . 122.4(4) no
N4 C16 H16 . . 118.8 no
C17 C16 H16 . . 118.8 no
C18 C17 C16 . . 120.0(5) no
C18 C17 H17 . . 120.0 no
C16 C17 H17 . . 120.0 no
C17 C18 C19 . . 117.8(5) no
C17 C18 H18 . . 121.1 no
C19 C18 H18 . . 121.1 no
C18 C19 C20 . . 119.4(5) no
C18 C19 H19 . . 120.3 no
C20 C19 H19 . . 120.3 no
N4 C20 C19 . . 123.5(5) no
N4 C20 H20 . . 118.2 no
C19 C20 H20 . . 118.2 no
N5 C21 C22 . . 123.5(5) no
N5 C21 H21 . . 118.3 no
C22 C21 H21 . . 118.3 no
C23 C22 C21 . . 118.4(6) no
C23 C22 H22 . . 120.8 no
C21 C22 H22 . . 120.8 no
C24 C23 C22 . . 119.1(6) no
C24 C23 H23 . . 120.5 no
C22 C23 H23 . . 120.5 no
C23 C24 C25 . . 119.0(6) no
C23 C24 H24 . . 120.5 no
C25 C24 H24 . . 120.5 no
N5 C25 C24 . . 123.4(5) no
N5 C25 H25 . . 118.3 no
C24 C25 H25 . . 118.3 no

loop_
_geom_bond_atom_site_label_1
_geom_bond_atom_site_label_2
_geom_bond_site_symmetry_2
_geom_bond_distance
_geom_bond_publ_flag
Cd1 O1 . 2.273(3) yes
Cd1 O1 5_666 2.232(3) yes
Cd1 O2 5_666 2.227(3) yes
Cd1 N1 5_666 2.321(3) yes
Cd1 N4 . 2.415(4) yes
Cd1 N5 . 2.382(4) yes
Cl1 C4 . 1.746(4) no
O1 C1 . 1.331(5) no
O2 C9 . 1.282(5) no
O3 N3 . 1.212(5) no
O4 N3 . 1.212(5) no
N1 C7 . 1.292(5) no
N1 N2 . 1.395(5) no
N2 C9 . 1.325(5) no
N3 C13 . 1.471(6) no
N4 C20 . 1.326(6) no
N4 C16 . 1.338(6) no
N5 C21 . 1.326(6) no
N5 C25 . 1.335(6) no
C1 C2 . 1.404(6) no
C1 C6 . 1.412(6) no
C2 C3 . 1.367(6) no
C2 H2 . 0.9300 no
C3 C4 . 1.368(6) no
C3 H3 . 0.9300 no
C4 C5 . 1.359(6) no
C5 C6 . 1.415(6) no
C5 H5 . 0.9300 no
C6 C7 . 1.475(6) no
C7 C8 . 1.515(6) no
C8 H8a . 0.9600 no
C8 H8b . 0.9600 no
C8 H8c . 0.9600 no
C9 C10 . 1.495(6) no
C10 C15 . 1.376(6) no
C10 C11 . 1.397(6) no
C11 C12 . 1.382(7) no
C11 H11 . 0.9300 no
C12 C13 . 1.361(7) no
C12 H12 . 0.9300 no
C13 C14 . 1.371(7) no
C14 C15 . 1.381(6) no
C14 H14 . 0.9300 no
C15 H15 . 0.9300 no
C16 C17 . 1.382(7) no
C16 H16 . 0.9300 no
C17 C18 . 1.360(7) no
C17 H17 . 0.9300 no
C18 C19 . 1.370(8) no
C18 H18 . 0.9300 no
C19 C20 . 1.374(8) no
C19 H19 . 0.9300 no
C20 H20 . 0.9300 no
C21 C22 . 1.379(8) no
C21 H21 . 0.9300 no
C22 C23 . 1.361(9) no
C22 H22 . 0.9300 no
C23 C24 . 1.361(9) no
C23 H23 . 0.9300 no
C24 C25 . 1.364(8) no
C24 H24 . 0.9300 no
C25 H25 . 0.9300 no

loop_
_geom_torsion_atom_site_label_1
_geom_torsion_atom_site_label_2
_geom_torsion_atom_site_label_3
_geom_torsion_atom_site_label_4
_geom_torsion_site_symmetry_1
_geom_torsion_site_symmetry_4
_geom_torsion
_geom_torsion_publ_flag
O2 Cd1 O1 C1 5_666 . 3.8(4) no
O1 Cd1 O1 C1 5_666 . -175.6(4) no
N1 Cd1 O1 C1 5_666 . -171.6(3) no
N5 Cd1 O1 C1 . . 82.4(3) no
N4 Cd1 O1 C1 . . -77.7(3) no
O2 Cd1 O1 Cd1 5_666 5_666 179.42(13) no
O1 Cd1 O1 Cd1 5_666 5_666 0.0 no
N1 Cd1 O1 Cd1 5_666 5_666 4.0(4) no
N5 Cd1 O1 Cd1 . 5_666 -102.04(14) no
N4 Cd1 O1 Cd1 . 5_666 97.91(14) no
C7 N1 N2 C9 . . 175.8(4) no
Cd1 N1 N2 C9 5_666 . -3.4(5) no
O2 Cd1 N4 C20 5_666 . 56.4(4) no
O1 Cd1 N4 C20 5_666 . -95.2(4) no
O1 Cd1 N4 C20 . . -173.1(4) no
N1 Cd1 N4 C20 5_666 . -15.8(4) no
N5 Cd1 N4 C20 . . 119.0(5) no
O2 Cd1 N4 C16 5_666 . -120.8(4) no
O1 Cd1 N4 C16 5_666 . 87.6(4) no
O1 Cd1 N4 C16 . . 9.7(4) no
N1 Cd1 N4 C16 5_666 . 167.0(4) no
N5 Cd1 N4 C16 . . -58.2(6) no
O2 Cd1 N5 C21 5_666 . 135.8(4) no
O1 Cd1 N5 C21 5_666 . -72.5(4) no
O1 Cd1 N5 C21 . . 4.8(4) no
N1 Cd1 N5 C21 5_666 . -153.0(4) no
N4 Cd1 N5 C21 . . 72.8(5) no
O2 Cd1 N5 C25 5_666 . -45.6(4) no
O1 Cd1 N5 C25 5_666 . 106.1(4) no
O1 Cd1 N5 C25 . . -176.5(4) no
N1 Cd1 N5 C25 5_666 . 25.6(4) no
N4 Cd1 N5 C25 . . -108.5(5) no
Cd1 O1 C1 C2 5_666 . -174.1(3) no
Cd1 O1 C1 C2 . . -0.1(5) no
Cd1 O1 C1 C6 5_666 . 4.7(6) no
Cd1 O1 C1 C6 . . 178.7(3) no
O1 C1 C2 C3 . . 178.8(4) no
C6 C1 C2 C3 . . -0.1(7) no
C1 C2 C3 C4 . . -1.7(8) no
C2 C3 C4 C5 . . 2.3(8) no
C2 C3 C4 Cl1 . . -179.8(4) no
C3 C4 C5 C6 . . -1.2(8) no
Cl1 C4 C5 C6 . . -179.1(4) no
O1 C1 C6 C5 . . -177.6(4) no
C2 C1 C6 C5 . . 1.2(6) no
O1 C1 C6 C7 . . 2.3(7) no
C2 C1 C6 C7 . . -178.9(4) no
C4 C5 C6 C1 . . -0.5(7) no
C4 C5 C6 C7 . . 179.5(5) no
N2 N1 C7 C6 . . 179.1(4) no
Cd1 N1 C7 C6 5_666 . -1.8(7) no
N2 N1 C7 C8 . . -1.4(7) no
Cd1 N1 C7 C8 5_666 . 177.6(4) no
C1 C6 C7 N1 . . -3.6(8) no
C5 C6 C7 N1 . . 176.3(4) no
C1 C6 C7 C8 . . 176.9(5) no
C5 C6 C7 C8 . . -3.1(7) no
Cd1 O2 C9 N2 5_666 . 6.0(6) no
Cd1 O2 C9 C10 5_666 . -174.0(3) no
N1 N2 C9 O2 . . -1.7(7) no
N1 N2 C9 C10 . . 178.3(4) no
O2 C9 C10 C15 . . -5.8(7) no
N2 C9 C10 C15 . . 174.2(4) no
O2 C9 C10 C11 . . 170.8(5) no
N2 C9 C10 C11 . . -9.2(7) no
C15 C10 C11 C12 . . 0.1(8) no
C9 C10 C11 C12 . . -176.6(5) no
C10 C11 C12 C13 . . 0.6(9) no
C11 C12 C13 C14 . . -0.7(9) no
C11 C12 C13 N3 . . 177.0(5) no
O3 N3 C13 C12 . . 179.8(5) no
O4 N3 C13 C12 . . -1.1(8) no
O3 N3 C13 C14 . . -2.4(7) no
O4 N3 C13 C14 . . 176.7(5) no
C12 C13 C14 C15 . . 0.0(8) no
N3 C13 C14 C15 . . -177.7(5) no
C11 C10 C15 C14 . . -0.7(8) no
C9 C10 C15 C14 . . 176.0(4) no
C13 C14 C15 C10 . . 0.7(8) no
C20 N4 C16 C17 . . -1.0(8) no
Cd1 N4 C16 C17 . . 176.2(4) no
N4 C16 C17 C18 . . 0.1(9) no
C16 C17 C18 C19 . . 1.2(10) no
C17 C18 C19 C20 . . -1.6(10) no
C16 N4 C20 C19 . . 0.6(8) no
Cd1 N4 C20 C19 . . -176.8(5) no
C18 C19 C20 N4 . . 0.7(10) no
C25 N5 C21 C22 . . 0.4(8) no
Cd1 N5 C21 C22 . . 179.1(4) no
N5 C21 C22 C23 . . -0.8(9) no
C21 C22 C23 C24 . . 1.6(9) no
C22 C23 C24 C25 . . -2.1(9) no
C21 N5 C25 C24 . . -0.9(8) no
Cd1 N5 C25 C24 . . -179.7(4) no
C23 C24 C25 N5 . . 1.8(9) no
